data_7128334
loop_
_publ_author_name
'Liang, Qiuming'
'Hayashi, Kasumi'
'Zeng, Yimin'
'Jimenez-Santiago, Jose L'
'Song, Datong'

_publ_section_title
;
 Constructing fused N-heterocycles from unprotected mesoionic
 N-heterocyclic olefins and organic azides <i>via</i> diazo transfer.
;
_journal_issue 50
_journal_name_full 'Chemical communications (Cambridge, England)'
_journal_page_first 6137
_journal_page_last 6140
_journal_paper_doi 10.1039/d1cc02245h
_journal_volume 57
_journal_year 2021
_chemical_formula_sum 'C20 H23 N3'
_chemical_formula_weight 305.41
_space_group_crystal_system monoclinic
_space_group_IT_number 4
_space_group_name_Hall 'P 2yb'
_space_group_name_H-M_alt 'P 1 21 1'
_atom_sites_solution_hydrogens geom
_audit_creation_method SHELXL-2016/6
_audit_update_record
;
2021-04-08 deposited with the CCDC.	2021-05-19 downloaded from the CCDC.
;
_cell_angle_alpha 90
_cell_angle_beta 92.972(13)
_cell_angle_gamma 90
_cell_formula_units_Z 2
_cell_length_a 9.464(3)
_cell_length_b 7.518(2)
_cell_length_c 12.116(3)
_cell_measurement_reflns_used 13047
_cell_measurement_temperature 150(2)
_cell_measurement_theta_max 27.525
_cell_measurement_theta_min 3.904
_cell_volume 860.9(4)
_computing_structure_refinement 'SHELXL-2016/6 (Sheldrick, 2016)'
_computing_structure_solution 'SHELXT 2018/2 (Sheldrick, 2018)'
_diffrn_ambient_temperature 150(2)
_diffrn_measured_fraction_theta_full 0.993
_diffrn_measured_fraction_theta_max 0.991
_diffrn_measurement_device_type 'Bruker Kappa Photon II'
_diffrn_measurement_method 'omega and phi scans'
_diffrn_radiation_type MoK\a
_diffrn_radiation_wavelength 0.71073
_diffrn_reflns_av_R_equivalents 0.0485
_diffrn_reflns_av_unetI/netI 0.0587
_diffrn_reflns_Laue_measured_fraction_full 0.993
_diffrn_reflns_Laue_measured_fraction_max 0.991
_diffrn_reflns_limit_h_max 12
_diffrn_reflns_limit_h_min -12
_diffrn_reflns_limit_k_max 8
_diffrn_reflns_limit_k_min -9
_diffrn_reflns_limit_l_max 15
_diffrn_reflns_limit_l_min -15
_diffrn_reflns_number 13047
_diffrn_reflns_point_group_measured_fraction_full 0.958
_diffrn_reflns_point_group_measured_fraction_max 0.933
_diffrn_reflns_theta_full 25.242
_diffrn_reflns_theta_max 27.525
_diffrn_reflns_theta_min 3.904
_exptl_absorpt_coefficient_mu 0.070
_exptl_absorpt_correction_T_max 0.7456
_exptl_absorpt_correction_T_min 0.6833
_exptl_absorpt_correction_type multi-scan
_exptl_absorpt_process_details
;
 SADABS 2016/2: Krause, L., Herbst-Irmer, R., Sheldrick G.M. & Stalke D.,
 J. Appl. Cryst. 48 (2015) 3-10
;
_exptl_crystal_colour purple
_exptl_crystal_density_diffrn 1.178
_exptl_crystal_description block
_exptl_crystal_F_000 328
_exptl_crystal_size_max 0.3
_exptl_crystal_size_mid 0.2
_exptl_crystal_size_min 0.2
_refine_diff_density_max 0.132
_refine_diff_density_min -0.136
_refine_diff_density_rms 0.030
_refine_ls_abs_structure_details
;
 Flack x determined using 1025 quotients [(I+)-(I-)]/[(I+)+(I-)]
 (Parsons, Flack and Wagner, Acta Cryst. B69 (2013) 249-259).
;
_refine_ls_abs_structure_Flack -0.1(10)
_refine_ls_extinction_coef 0.049(7)
_refine_ls_extinction_expression Fc^*^=kFc[1+0.001xFc^2^\l^3^/sin(2\q)]^-1/4^
_refine_ls_extinction_method 'SHELXL-2016/6 (Sheldrick 2016)'
_refine_ls_goodness_of_fit_ref 0.967
_refine_ls_hydrogen_treatment constr
_refine_ls_matrix_type full
_refine_ls_number_parameters 213
_refine_ls_number_reflns 3709
_refine_ls_number_restraints 1
_refine_ls_restrained_S_all 0.967
_refine_ls_R_factor_all 0.0541
_refine_ls_R_factor_gt 0.0369
_refine_ls_shift/su_max 0.005
_refine_ls_shift/su_mean 0.000
_refine_ls_structure_factor_coef Fsqd
_refine_ls_weighting_details 'w=1/[\s^2^(Fo^2^)+(0.0412P)^2^] where P=(Fo^2^+2Fc^2^)/3'
_refine_ls_weighting_scheme calc
_refine_ls_wR_factor_gt 0.0785
_refine_ls_wR_factor_ref 0.0822
_reflns_Friedel_coverage 0.750
_reflns_Friedel_fraction_full 0.916
_reflns_Friedel_fraction_max 0.866
_reflns_number_gt 2861
_reflns_number_total 3709
_reflns_threshold_expression 'I > 2\s(I)'
_cod_data_source_file d1cc02245h2.cif
_cod_data_source_block wl465
_cod_depositor_comments 'Adding full bibliography for 7128333--7128355.cif.'
_cod_original_sg_symbol_H-M 'P 21'
_cod_database_code 7128334
_shelx_shelxl_version_number 2016/6
_shelx_space_group_comment
;
The symmetry employed for this shelxl refinement is uniquely defined
by the following loop, which should always be used as a source of
symmetry information in preference to the above space-group names.
They are only intended as comments.
;

loop_
_space_group_symop_operation_xyz
'x, y, z'
'-x, y+1/2, -z'

loop_
_atom_site_label
_atom_site_type_symbol
_atom_site_fract_x
_atom_site_fract_y
_atom_site_fract_z
_atom_site_U_iso_or_equiv
_atom_site_adp_type
_atom_site_occupancy
_atom_site_site_symmetry_order
_atom_site_calc_flag
_atom_site_refinement_flags_posn
_atom_site_refinement_flags_adp
_atom_site_refinement_flags_occupancy
_atom_site_disorder_assembly
_atom_site_disorder_group
N1 N 0.54925(16) 0.7098(3) 0.34344(13) 0.0296(4) Uani 1 1 d . . . . .
C1 C 0.94452(19) 0.5619(3) 0.54855(17) 0.0300(5) Uani 1 1 d . . . . .
H1 H 0.938398 0.504086 0.478761 0.036 Uiso 1 1 calc R U . . .
N2 N 0.53563(17) 0.6439(3) 0.23923(13) 0.0313(5) Uani 1 1 d . . . . .
C2 C 1.0628(2) 0.5342(3) 0.61836(18) 0.0355(5) Uani 1 1 d . . . . .
H2 H 1.135106 0.456677 0.595690 0.043 Uiso 1 1 calc R U . . .
C3 C 1.0784(2) 0.6168(3) 0.72062(18) 0.0360(6) Uani 1 1 d . . . . .
H3 H 1.159633 0.596215 0.768337 0.043 Uiso 1 1 calc R U . . .
N3 N 0.65170(16) 0.5476(3) 0.23360(13) 0.0288(4) Uani 1 1 d . . . . .
C4 C 0.9720(2) 0.7301(3) 0.75089(16) 0.0349(6) Uani 1 1 d . . . . .
H4 H 0.981145 0.790317 0.819826 0.042 Uiso 1 1 calc R U . . .
C5 C 0.8527(2) 0.7570(3) 0.68249(16) 0.0311(5) Uani 1 1 d . . . . .
H5 H 0.781183 0.834564 0.706404 0.037 Uiso 1 1 calc R U . . .
C6 C 0.83283(19) 0.6735(3) 0.57791(16) 0.0251(5) Uani 1 1 d . . . . .
C7 C 0.70513(19) 0.7087(3) 0.51138(15) 0.0263(5) Uani 1 1 d . . . . .
H7 H 0.635309 0.776981 0.545782 0.032 Uiso 1 1 calc R U . . .
C8 C 0.67140(19) 0.6560(3) 0.40433(16) 0.0259(5) Uani 1 1 d . . . . .
C9 C 0.7366(2) 0.5471(3) 0.32667(15) 0.0280(5) Uani 1 1 d . . . . .
H9 H 0.823741 0.485239 0.337824 0.034 Uiso 1 1 calc R U . . .
C11 C 0.68040(19) 0.4586(3) 0.13105(16) 0.0267(5) Uani 1 1 d . . . . .
C12 C 0.7677(2) 0.5463(3) 0.05944(16) 0.0309(5) Uani 1 1 d . . . . .
C13 C 0.8065(2) 0.4523(3) -0.03318(17) 0.0341(6) Uani 1 1 d . . . . .
H13 H 0.867625 0.507191 -0.082832 0.041 Uiso 1 1 calc R U . . .
C14 C 0.7585(2) 0.2808(3) -0.05520(17) 0.0344(6) Uani 1 1 d . . . . .
C15 C 0.6643(2) 0.2059(3) 0.01537(17) 0.0345(5) Uani 1 1 d . . . . .
H15 H 0.625598 0.092155 -0.002036 0.041 Uiso 1 1 calc R U . . .
C16 C 0.6243(2) 0.2915(3) 0.11091(17) 0.0315(5) Uani 1 1 d . . . . .
C17 C 0.8152(3) 0.7329(3) 0.0801(2) 0.0459(7) Uani 1 1 d . . . . .
H17A H 0.880947 0.767906 0.024130 0.069 Uiso 1 1 calc R U . . .
H17B H 0.862837 0.741202 0.153675 0.069 Uiso 1 1 calc R U . . .
H17C H 0.732935 0.812271 0.076075 0.069 Uiso 1 1 calc R U . . .
C18 C 0.8086(2) 0.1779(4) -0.15164(19) 0.0485(7) Uani 1 1 d . . . . .
H18A H 0.728974 0.112384 -0.186981 0.073 Uiso 1 1 calc R U . . .
H18B H 0.882303 0.093904 -0.125925 0.073 Uiso 1 1 calc R U . . .
H18C H 0.847201 0.260231 -0.205102 0.073 Uiso 1 1 calc R U . . .
C19 C 0.5264(2) 0.2038(4) 0.1880(2) 0.0478(7) Uani 1 1 d . . . . .
H19A H 0.508998 0.080673 0.164469 0.072 Uiso 1 1 calc R U . . .
H19B H 0.436519 0.268784 0.186557 0.072 Uiso 1 1 calc R U . . .
H19C H 0.569666 0.204792 0.263235 0.072 Uiso 1 1 calc R U . . .
C20 C 0.4357(2) 0.8219(3) 0.38086(17) 0.0319(5) Uani 1 1 d . . . . .
H20A H 0.382308 0.872205 0.315688 0.038 Uiso 1 1 calc R U . . .
H20B H 0.477267 0.922213 0.424372 0.038 Uiso 1 1 calc R U . . .
C21 C 0.3344(2) 0.7213(3) 0.45106(18) 0.0353(5) Uani 1 1 d . . . . .
H21A H 0.293148 0.621452 0.408564 0.053 Uiso 1 1 calc R U . . .
H21B H 0.258759 0.801425 0.472414 0.053 Uiso 1 1 calc R U . . .
H21C H 0.385681 0.676167 0.517589 0.053 Uiso 1 1 calc R U . . .

loop_
_atom_site_aniso_label
_atom_site_aniso_U_11
_atom_site_aniso_U_22
_atom_site_aniso_U_33
_atom_site_aniso_U_23
_atom_site_aniso_U_13
_atom_site_aniso_U_12
N1 0.0269(8) 0.0335(12) 0.0284(9) -0.0042(9) 0.0021(7) 0.0055(8)
C1 0.0299(10) 0.0304(13) 0.0297(11) -0.0063(10) 0.0026(9) -0.0022(10)
N2 0.0284(9) 0.0359(12) 0.0298(10) -0.0051(9) 0.0027(7) 0.0072(9)
C2 0.0316(11) 0.0358(14) 0.0392(13) -0.0042(11) 0.0038(9) 0.0026(11)
C3 0.0360(12) 0.0377(16) 0.0339(12) 0.0020(11) -0.0036(10) -0.0067(11)
N3 0.0253(8) 0.0326(11) 0.0286(9) -0.0052(9) 0.0012(7) 0.0048(8)
C4 0.0452(12) 0.0359(15) 0.0233(11) -0.0033(10) -0.0006(10) -0.0065(11)
C5 0.0374(12) 0.0285(14) 0.0281(11) -0.0014(10) 0.0075(9) 0.0002(10)
C6 0.0285(10) 0.0220(13) 0.0256(10) 0.0014(9) 0.0080(8) -0.0044(9)
C7 0.0267(10) 0.0257(13) 0.0272(10) -0.0039(9) 0.0085(8) 0.0002(9)
C8 0.0253(10) 0.0219(12) 0.0308(11) 0.0007(9) 0.0053(8) -0.0012(9)
C9 0.0245(9) 0.0333(13) 0.0263(10) -0.0031(10) 0.0017(8) 0.0029(10)
C11 0.0259(10) 0.0314(14) 0.0229(10) -0.0036(9) 0.0009(8) 0.0051(10)
C12 0.0284(10) 0.0321(14) 0.0320(12) 0.0012(11) -0.0003(9) 0.0045(10)
C13 0.0346(11) 0.0403(16) 0.0277(12) 0.0031(10) 0.0054(9) 0.0062(12)
C14 0.0305(11) 0.0438(16) 0.0282(12) -0.0054(11) -0.0041(9) 0.0095(12)
C15 0.0348(11) 0.0333(14) 0.0345(12) -0.0073(11) -0.0069(9) 0.0037(10)
C16 0.0284(10) 0.0365(15) 0.0292(12) -0.0020(10) -0.0025(9) 0.0009(11)
C17 0.0511(14) 0.0323(16) 0.0553(15) -0.0038(12) 0.0130(12) -0.0002(12)
C18 0.0422(13) 0.0616(19) 0.0414(13) -0.0212(13) -0.0006(11) 0.0087(13)
C19 0.0483(13) 0.0477(18) 0.0481(14) -0.0028(13) 0.0103(11) -0.0122(13)
C20 0.0288(11) 0.0292(14) 0.0381(12) -0.0029(11) 0.0044(9) 0.0072(10)
C21 0.0350(11) 0.0327(14) 0.0391(12) 0.0007(11) 0.0091(10) 0.0060(10)

loop_
_atom_type_symbol
_atom_type_description
_atom_type_scat_dispersion_real
_atom_type_scat_dispersion_imag
_atom_type_scat_source
C C 0.0033 0.0016 'International Tables Vol C Tables 4.2.6.8 and 6.1.1.4'
H H 0.0000 0.0000 'International Tables Vol C Tables 4.2.6.8 and 6.1.1.4'
N N 0.0061 0.0033 'International Tables Vol C Tables 4.2.6.8 and 6.1.1.4'

loop_
_geom_angle_atom_site_label_1
_geom_angle_atom_site_label_2
_geom_angle_atom_site_label_3
_geom_angle
_geom_angle_site_symmetry_1
_geom_angle_site_symmetry_3
_geom_angle_publ_flag
N2 N1 C8 114.95(16) . . ?
N2 N1 C20 117.70(16) . . ?
C8 N1 C20 127.31(16) . . ?
C2 C1 C6 121.95(19) . . ?
C2 C1 H1 119.0 . . ?
C6 C1 H1 119.0 . . ?
N3 N2 N1 102.06(15) . . ?
C1 C2 C3 121.6(2) . . ?
C1 C2 H2 119.2 . . ?
C3 C2 H2 119.2 . . ?
C4 C3 C2 117.9(2) . . ?
C4 C3 H3 121.1 . . ?
C2 C3 H3 121.1 . . ?
N2 N3 C9 114.80(16) . . ?
N2 N3 C11 119.40(16) . . ?
C9 N3 C11 125.76(16) . . ?
C5 C4 C3 121.0(2) . . ?
C5 C4 H4 119.5 . . ?
C3 C4 H4 119.5 . . ?
C4 C5 C6 122.6(2) . . ?
C4 C5 H5 118.7 . . ?
C6 C5 H5 118.7 . . ?
C1 C6 C5 114.99(18) . . ?
C1 C6 C7 125.87(18) . . ?
C5 C6 C7 119.13(18) . . ?
C8 C7 C6 128.33(18) . . ?
C8 C7 H7 115.8 . . ?
C6 C7 H7 115.8 . . ?
C7 C8 N1 123.96(17) . . ?
C7 C8 C9 134.86(18) . . ?
N1 C8 C9 101.19(16) . . ?
N3 C9 C8 107.00(17) . . ?
N3 C9 H9 126.5 . . ?
C8 C9 H9 126.5 . . ?
C16 C11 C12 123.71(18) . . ?
C16 C11 N3 118.98(18) . . ?
C12 C11 N3 117.28(19) . . ?
C13 C12 C11 116.8(2) . . ?
C13 C12 C17 121.6(2) . . ?
C11 C12 C17 121.6(2) . . ?
C14 C13 C12 121.9(2) . . ?
C14 C13 H13 119.0 . . ?
C12 C13 H13 119.0 . . ?
C15 C14 C13 118.2(2) . . ?
C15 C14 C18 120.7(2) . . ?
C13 C14 C18 121.1(2) . . ?
C14 C15 C16 122.4(2) . . ?
C14 C15 H15 118.8 . . ?
C16 C15 H15 118.8 . . ?
C11 C16 C15 116.63(19) . . ?
C11 C16 C19 122.24(19) . . ?
C15 C16 C19 121.1(2) . . ?
C12 C17 H17A 109.5 . . ?
C12 C17 H17B 109.5 . . ?
H17A C17 H17B 109.5 . . ?
C12 C17 H17C 109.5 . . ?
H17A C17 H17C 109.5 . . ?
H17B C17 H17C 109.5 . . ?
C14 C18 H18A 109.5 . . ?
C14 C18 H18B 109.5 . . ?
H18A C18 H18B 109.5 . . ?
C14 C18 H18C 109.5 . . ?
H18A C18 H18C 109.5 . . ?
H18B C18 H18C 109.5 . . ?
C16 C19 H19A 109.5 . . ?
C16 C19 H19B 109.5 . . ?
H19A C19 H19B 109.5 . . ?
C16 C19 H19C 109.5 . . ?
H19A C19 H19C 109.5 . . ?
H19B C19 H19C 109.5 . . ?
N1 C20 C21 112.61(18) . . ?
N1 C20 H20A 109.1 . . ?
C21 C20 H20A 109.1 . . ?
N1 C20 H20B 109.1 . . ?
C21 C20 H20B 109.1 . . ?
H20A C20 H20B 107.8 . . ?
C20 C21 H21A 109.5 . . ?
C20 C21 H21B 109.5 . . ?
H21A C21 H21B 109.5 . . ?
C20 C21 H21C 109.5 . . ?
H21A C21 H21C 109.5 . . ?
H21B C21 H21C 109.5 . . ?

loop_
_geom_bond_atom_site_label_1
_geom_bond_atom_site_label_2
_geom_bond_distance
_geom_bond_site_symmetry_2
_geom_bond_publ_flag
N1 N2 1.356(2) . ?
N1 C8 1.398(3) . ?
N1 C20 1.457(2) . ?
C1 C2 1.384(3) . ?
C1 C6 1.409(3) . ?
C1 H1 0.9500 . ?
N2 N3 1.320(2) . ?
C2 C3 1.387(3) . ?
C2 H2 0.9500 . ?
C3 C4 1.383(3) . ?
C3 H3 0.9500 . ?
N3 C9 1.350(2) . ?
N3 C11 1.449(3) . ?
C4 C5 1.380(3) . ?
C4 H4 0.9500 . ?
C5 C6 1.418(3) . ?
C5 H5 0.9500 . ?
C6 C7 1.442(3) . ?
C7 C8 1.378(3) . ?
C7 H7 0.9500 . ?
C8 C9 1.413(3) . ?
C9 H9 0.9500 . ?
C11 C16 1.380(3) . ?
C11 C12 1.395(3) . ?
C12 C13 1.391(3) . ?
C12 C17 1.490(3) . ?
C13 C14 1.388(3) . ?
C13 H13 0.9500 . ?
C14 C15 1.386(3) . ?
C14 C18 1.498(3) . ?
C15 C16 1.394(3) . ?
C15 H15 0.9500 . ?
C16 C19 1.502(3) . ?
C17 H17A 0.9800 . ?
C17 H17B 0.9800 . ?
C17 H17C 0.9800 . ?
C18 H18A 0.9800 . ?
C18 H18B 0.9800 . ?
C18 H18C 0.9800 . ?
C19 H19A 0.9800 . ?
C19 H19B 0.9800 . ?
C19 H19C 0.9800 . ?
C20 C21 1.516(3) . ?
C20 H20A 0.9900 . ?
C20 H20B 0.9900 . ?
C21 H21A 0.9800 . ?
C21 H21B 0.9800 . ?
C21 H21C 0.9800 . ?

loop_
_geom_torsion_atom_site_label_1
_geom_torsion_atom_site_label_2
_geom_torsion_atom_site_label_3
_geom_torsion_atom_site_label_4
_geom_torsion
_geom_torsion_site_symmetry_1
_geom_torsion_site_symmetry_2
_geom_torsion_site_symmetry_3
_geom_torsion_site_symmetry_4
_geom_torsion_publ_flag
C8 N1 N2 N3 -0.4(2) . . . . ?
C20 N1 N2 N3 -178.51(17) . . . . ?
C6 C1 C2 C3 -0.8(3) . . . . ?
C1 C2 C3 C4 -0.6(3) . . . . ?
N1 N2 N3 C9 0.4(2) . . . . ?
N1 N2 N3 C11 -177.51(18) . . . . ?
C2 C3 C4 C5 1.4(3) . . . . ?
C3 C4 C5 C6 -0.8(3) . . . . ?
C2 C1 C6 C5 1.3(3) . . . . ?
C2 C1 C6 C7 -179.2(2) . . . . ?
C4 C5 C6 C1 -0.5(3) . . . . ?
C4 C5 C6 C7 -179.98(19) . . . . ?
C1 C6 C7 C8 -6.4(3) . . . . ?
C5 C6 C7 C8 173.0(2) . . . . ?
C6 C7 C8 N1 -174.34(19) . . . . ?
C6 C7 C8 C9 4.9(4) . . . . ?
N2 N1 C8 C7 179.72(19) . . . . ?
C20 N1 C8 C7 -2.4(3) . . . . ?
N2 N1 C8 C9 0.3(2) . . . . ?
C20 N1 C8 C9 178.13(19) . . . . ?
N2 N3 C9 C8 -0.3(3) . . . . ?
C11 N3 C9 C8 177.5(2) . . . . ?
C7 C8 C9 N3 -179.3(2) . . . . ?
N1 C8 C9 N3 0.0(2) . . . . ?
N2 N3 C11 C16 -86.8(2) . . . . ?
C9 N3 C11 C16 95.5(2) . . . . ?
N2 N3 C11 C12 95.1(2) . . . . ?
C9 N3 C11 C12 -82.6(3) . . . . ?
C16 C11 C12 C13 -4.4(3) . . . . ?
N3 C11 C12 C13 173.55(17) . . . . ?
C16 C11 C12 C17 174.5(2) . . . . ?
N3 C11 C12 C17 -7.5(3) . . . . ?
C11 C12 C13 C14 1.4(3) . . . . ?
C17 C12 C13 C14 -177.6(2) . . . . ?
C12 C13 C14 C15 2.9(3) . . . . ?
C12 C13 C14 C18 -176.2(2) . . . . ?
C13 C14 C15 C16 -4.6(3) . . . . ?
C18 C14 C15 C16 174.6(2) . . . . ?
C12 C11 C16 C15 2.9(3) . . . . ?
N3 C11 C16 C15 -175.03(18) . . . . ?
C12 C11 C16 C19 -177.7(2) . . . . ?
N3 C11 C16 C19 4.3(3) . . . . ?
C14 C15 C16 C11 1.7(3) . . . . ?
C14 C15 C16 C19 -177.6(2) . . . . ?
N2 N1 C20 C21 99.1(2) . . . . ?
C8 N1 C20 C21 -78.7(3) . . . . ?
